data_4306462
loop_
_publ_author_name
'Mathias U. Kramer'
'Dominique Robert'
'Stefan Arndt'
'Peter M. Zeimentz'
'Thomas P. Spaniol'
'Ahmed Yahia'
'Laurent Maron'
'Odile Eisenstein'
'Jun Okuda'

_publ_contact_author_address
;
        Institute for Inorganic Chemistry
        RWTH Aachen University
        Landoltweg 1
        D-52074 Aachen
        Germany
;
_publ_contact_author_email jun.okuda@ac.rwth-aachen.de
_publ_contact_author_fax '0049 241 8092644'
_publ_contact_author_name 'Jun Okuda'
_publ_contact_author_phone '0049 241 8094645'
_publ_section_title
;
Cationic Methyl Complexes of the Rare-Earth Metals: An Experimental and
Computational Study on Synthesis, Structure, and Reactivity
;
_journal_name_full 'Inorganic Chemistry'
_journal_page_first 9265
_journal_page_last 9278
_journal_paper_doi 10.1021/ic801259n
_journal_volume 47
_journal_year 2008
_chemical_formula_moiety
;

  (C25 H51 Sm O6 2+), (C24 H16 B F4 -)2   

;
_chemical_formula_sum 'C36.5 H41.5 B F4 O3 Sm0.5'
_chemical_formula_weight 690.21
_chemical_name_systematic
;

 ?

;
_space_group_IT_number 14
_symmetry_cell_setting monoclinic
_symmetry_space_group_name_Hall '-P 2yn'
_symmetry_space_group_name_H-M 'P 1 21/n 1'
_atom_sites_solution_hydrogens geom
_atom_sites_solution_primary direct
_atom_sites_solution_secondary difmap
_audit_creation_method SHELXL-97
_cell_angle_alpha 90.00
_cell_angle_beta 103.533(3)
_cell_angle_gamma 90.00
_cell_formula_units_Z 4
_cell_length_a 14.429(2)
_cell_length_b 12.6552(18)
_cell_length_c 18.243(3)
_cell_measurement_reflns_used 1967
_cell_measurement_temperature 130(2)
_cell_measurement_theta_max 18.73
_cell_measurement_theta_min 2.30
_cell_volume 3238.7(8)
_computing_cell_refinement 'Bruker SMART (2001)'
_computing_data_collection 'Bruker SMART (2001)'
_computing_data_reduction 'Bruker SAINT+ (1999)'
_computing_molecular_graphics 'Ortep-3 for Windows (Farrugia, 1997)'
_computing_structure_refinement 'SHELXL-97 (Sheldrick, 1997)'
_computing_structure_solution 'SHELXS-86 (Sheldrick, 1986)'
_diffrn_ambient_temperature 130(2)
_diffrn_measured_fraction_theta_full 0.994
_diffrn_measured_fraction_theta_max 0.994
_diffrn_measurement_device_type 'CCD area detector'
_diffrn_measurement_method 'omega scans'
_diffrn_radiation_monochromator graphite
_diffrn_radiation_source 'fine-focus sealed tube'
_diffrn_radiation_type MoK\a
_diffrn_radiation_wavelength 0.71073
_diffrn_reflns_av_R_equivalents 0.0807
_diffrn_reflns_av_sigmaI/netI 0.0898
_diffrn_reflns_limit_h_max 16
_diffrn_reflns_limit_h_min -16
_diffrn_reflns_limit_k_max 14
_diffrn_reflns_limit_k_min -14
_diffrn_reflns_limit_l_max 20
_diffrn_reflns_limit_l_min -20
_diffrn_reflns_number 22171
_diffrn_reflns_theta_full 23.44
_diffrn_reflns_theta_max 23.44
_diffrn_reflns_theta_min 2.05
_exptl_absorpt_coefficient_mu 0.983
_exptl_absorpt_correction_T_max 0.9168
_exptl_absorpt_correction_T_min 0.7842
_exptl_absorpt_correction_type multi-scan
_exptl_absorpt_process_details 'Bruker SADABS'
_exptl_crystal_density_diffrn 1.415
_exptl_crystal_density_method 'not measured'
_exptl_crystal_description irregular
_exptl_crystal_F_000 1426
_exptl_crystal_size_max 0.26
_exptl_crystal_size_mid 0.12
_exptl_crystal_size_min 0.09
_refine_diff_density_max 0.512
_refine_diff_density_min -0.410
_refine_diff_density_rms 0.064
_refine_ls_extinction_method none
_refine_ls_goodness_of_fit_ref 0.905
_refine_ls_hydrogen_treatment noref
_refine_ls_matrix_type full
_refine_ls_number_parameters 411
_refine_ls_number_reflns 4739
_refine_ls_number_restraints 0
_refine_ls_restrained_S_all 0.905
_refine_ls_R_factor_all 0.0796
_refine_ls_R_factor_gt 0.0506
_refine_ls_shift/su_max 0.000
_refine_ls_shift/su_mean 0.000
_refine_ls_structure_factor_coef Fsqd
_refine_ls_weighting_details 'calc w=1/[\s^2^(Fo^2^)+(0.0440P)^2^+0.0000P] where P=(Fo^2^+2Fc^2^)/3'
_refine_ls_weighting_scheme calc
_refine_ls_wR_factor_gt 0.0992
_refine_ls_wR_factor_ref 0.1077
_reflns_number_gt 3117
_reflns_number_total 4739
_reflns_threshold_expression >2sigma(I)
_cod_data_source_file ic801259n_si_002_06.cif
_cod_data_source_block 4'-Sm
_cod_original_cell_volume 3238.8(8)
_cod_original_formula_sum 'C36.50 H41.50 B F4 O3 Sm0.50'
_cod_database_code 4306462

loop_
_symmetry_equiv_pos_as_xyz
'x, y, z'
'-x+1/2, y+1/2, -z+1/2'
'-x, -y, -z'
'x-1/2, -y-1/2, z-1/2'

loop_
_atom_site_label
_atom_site_type_symbol
_atom_site_fract_x
_atom_site_fract_y
_atom_site_fract_z
_atom_site_U_iso_or_equiv
_atom_site_adp_type
_atom_site_occupancy
_atom_site_symmetry_multiplicity
_atom_site_calc_flag
_atom_site_refinement_flags
_atom_site_disorder_assembly
_atom_site_disorder_group
Sm Sm 0.45995(3) 0.03612(4) 0.48640(3) 0.03833(17) Uani 0.50 1 d P . 1
C1 C 0.3877(6) 0.2005(7) 0.4414(5) 0.048(2) Uiso 0.50 1 d P A 1
H1A H 0.3488 0.1914 0.3901 0.072 Uiso 0.50 1 calc PR A 1
H1B H 0.4374 0.2532 0.4413 0.072 Uiso 0.50 1 calc PR A 1
H1C H 0.3472 0.2244 0.4745 0.072 Uiso 0.50 1 calc PR A 1
O3A O 0.2854(5) 0.0010(5) 0.4640(3) 0.0355(16) Uiso 0.50 1 d P B 1
C2A C 0.2456(8) -0.0953(9) 0.4836(7) 0.066(3) Uiso 0.50 1 d P B 1
H2A1 H 0.2558 -0.1010 0.5390 0.079 Uiso 0.50 1 calc PR B 1
H2A2 H 0.2765 -0.1566 0.4653 0.079 Uiso 0.50 1 calc PR B 1
C3A C 0.1439(8) -0.0939(10) 0.4482(7) 0.088(4) Uiso 0.50 1 d P B 1
H3A1 H 0.1313 -0.1362 0.4013 0.105 Uiso 0.50 1 calc PR B 1
H3A2 H 0.1079 -0.1257 0.4827 0.105 Uiso 0.50 1 calc PR B 1
C4A C 0.1136(8) 0.0110(8) 0.4315(6) 0.070(3) Uiso 0.50 1 d P B 1
H4A1 H 0.0918 0.0439 0.4738 0.084 Uiso 0.50 1 calc PR B 1
H4A2 H 0.0620 0.0151 0.3851 0.084 Uiso 0.50 1 calc PR B 1
C5A C 0.2029(7) 0.0605(9) 0.4209(6) 0.034(2) Uiso 0.50 1 d P B 1
H5A1 H 0.2034 0.0604 0.3667 0.041 Uiso 0.50 1 calc PR B 1
H5A2 H 0.2065 0.1348 0.4385 0.041 Uiso 0.50 1 calc PR B 1
O3B O 0.6310(5) -0.0212(6) 0.5271(4) 0.065(2) Uiso 0.50 1 d P C 2
C2B C 0.6703(9) -0.1210(11) 0.5533(8) 0.105(5) Uiso 0.50 1 d P C 2
H2B1 H 0.6669 -0.1698 0.5104 0.127 Uiso 0.50 1 calc PR C 2
H2B2 H 0.6345 -0.1526 0.5880 0.127 Uiso 0.50 1 calc PR C 2
C3B C 0.7686(14) -0.1036(14) 0.5923(11) 0.155(8) Uiso 0.50 1 d P C 2
H3B1 H 0.7750 -0.1013 0.6475 0.185 Uiso 0.50 1 calc PR C 2
H3B2 H 0.8097 -0.1609 0.5807 0.185 Uiso 0.50 1 calc PR C 2
C4B C 0.7947(17) -0.0047(17) 0.5657(12) 0.164(9) Uiso 0.50 1 d P C 2
H4B1 H 0.8365 -0.0172 0.5306 0.197 Uiso 0.50 1 calc PR C 2
H4B2 H 0.8312 0.0369 0.6089 0.197 Uiso 0.50 1 calc PR C 2
C5B C 0.7073(14) 0.0585(18) 0.5254(12) 0.159(9) Uiso 0.50 1 d P C 2
H5B1 H 0.6990 0.1236 0.5532 0.191 Uiso 0.50 1 calc PR C 2
H5B2 H 0.7099 0.0768 0.4731 0.191 Uiso 0.50 1 calc PR C 2
O1 O 0.5517(3) 0.0492(3) 0.3881(2) 0.0967(15) Uani 1 1 d . . .
O2 O 0.4454(3) -0.1428(3) 0.4143(2) 0.0937(14) Uani 1 1 d . . .
F1 F 0.82584(19) -0.5897(2) 0.74684(14) 0.0634(8) Uani 1 1 d . . .
F2 F 1.0267(2) -0.8127(3) 0.32019(18) 0.0886(11) Uani 1 1 d . . .
F3 F 0.38075(18) -0.6134(3) 0.26330(17) 0.1001(13) Uani 1 1 d . . .
F4 F 0.8601(2) -0.0852(2) 0.37958(15) 0.0709(9) Uani 1 1 d . . .
B B 0.7697(3) -0.5257(4) 0.4237(3) 0.0395(13) Uani 1 1 d . . .
C6 C 0.5433(3) 0.1480(5) 0.3471(3) 0.0680(17) Uani 1 1 d . . .
H6A H 0.5810 0.2039 0.3786 0.082 Uiso 1 1 calc R . .
H6B H 0.4758 0.1708 0.3326 0.082 Uiso 1 1 calc R . .
C7 C 0.5808(3) 0.1277(4) 0.2784(3) 0.0559(14) Uani 1 1 d . . .
H7A H 0.5297 0.1031 0.2356 0.067 Uiso 1 1 calc R . .
H7B H 0.6107 0.1918 0.2630 0.067 Uiso 1 1 calc R . .
C8 C 0.6533(3) 0.0426(4) 0.3051(3) 0.0524(13) Uani 1 1 d . . .
H8A H 0.6655 0.0012 0.2622 0.063 Uiso 1 1 calc R . .
H8B H 0.7141 0.0726 0.3343 0.063 Uiso 1 1 calc R . .
C9 C 0.6070(8) -0.0226(6) 0.3532(5) 0.121(4) Uani 1 1 d . . .
H9A H 0.565(5) -0.061(6) 0.328(4) 0.145 Uiso 1 1 d . . .
H9B H 0.647(6) -0.060(6) 0.380(5) 0.145 Uiso 1 1 d . . .
C10 C 0.4674(6) -0.2520(8) 0.4221(5) 0.146(4) Uani 1 1 d . . .
H10A H 0.4480 -0.2813 0.4666 0.175 Uiso 1 1 calc R . .
H10B H 0.5368 -0.2632 0.4287 0.175 Uiso 1 1 calc R . .
C11 C 0.4153(6) -0.3028(6) 0.3539(7) 0.164(5) Uani 1 1 d . . .
H11A H 0.4603 -0.3378 0.3283 0.197 Uiso 1 1 calc R . .
H11B H 0.3723 -0.3573 0.3665 0.197 Uiso 1 1 calc R . .
C12 C 0.3605(5) -0.2251(5) 0.3048(4) 0.100(2) Uani 1 1 d . . .
H12A H 0.3775 -0.2250 0.2553 0.120 Uiso 1 1 calc R . .
H12B H 0.2914 -0.2397 0.2968 0.120 Uiso 1 1 calc R . .
C13 C 0.3832(5) -0.1281(5) 0.3411(4) 0.119(3) Uani 1 1 d . . .
H13A H 0.3240 -0.0925 0.3464 0.143 Uiso 1 1 calc R . .
H13B H 0.4147 -0.0822 0.3103 0.143 Uiso 1 1 calc R . .
C14 C 0.7880(3) -0.5446(4) 0.5147(2) 0.0366(11) Uani 1 1 d . . .
C15 C 0.8376(3) -0.6302(4) 0.5530(3) 0.0459(12) Uani 1 1 d . . .
H15 H 0.8638 -0.6803 0.5247 0.055 Uiso 1 1 calc R . .
C16 C 0.8509(3) -0.6464(4) 0.6298(3) 0.0531(13) Uani 1 1 d . . .
H16 H 0.8844 -0.7067 0.6533 0.064 Uiso 1 1 calc R . .
C17 C 0.8147(3) -0.5739(4) 0.6708(3) 0.0462(13) Uani 1 1 d . . .
C18 C 0.7663(3) -0.4872(4) 0.6384(3) 0.0431(12) Uani 1 1 d . . .
C19 H 0.7412 -0.4374 0.6676 0.052 Uiso 1 1 calc R . .
H19 C 0.7544(3) -0.4735(4) 0.5613(3) 0.0412(11) Uani 1 1 d . . .
C20 H 0.7215 -0.4123 0.5388 0.049 Uiso 1 1 calc R . .
H20 C 0.8413(3) -0.6023(4) 0.3901(2) 0.0398(12) Uani 1 1 d . . .
C21 C 0.8208(3) -0.7097(4) 0.3765(2) 0.0456(13) Uani 1 1 d . . .
H21 H 0.7617 -0.7355 0.3836 0.055 Uiso 1 1 calc R . .
C22 C 0.8818(3) -0.7812(4) 0.3534(3) 0.0544(14) Uani 1 1 d . . .
H22 H 0.8655 -0.8538 0.3456 0.065 Uiso 1 1 calc R . .
C23 C 0.9656(4) -0.7428(5) 0.3424(3) 0.0599(15) Uani 1 1 d . . .
C24 C 0.9910(3) -0.6405(5) 0.3539(3) 0.0599(15) Uani 1 1 d . . .
H24 H 1.0500 -0.6159 0.3459 0.072 Uiso 1 1 calc R . .
C25 C 0.9292(3) -0.5719(4) 0.3777(3) 0.0493(13) Uani 1 1 d . . .
H25 H 0.9478 -0.5001 0.3860 0.059 Uiso 1 1 calc R . .
C26 C 0.6588(3) -0.5527(3) 0.3814(2) 0.0339(11) Uani 1 1 d . . .
C27 C 0.6335(3) -0.5681(3) 0.3038(3) 0.0415(12) Uani 1 1 d . . .
H27 H 0.6823 -0.5649 0.2769 0.050 Uiso 1 1 calc R . .
C28 C 0.5410(3) -0.5878(3) 0.2634(3) 0.0483(13) Uani 1 1 d . . .
H28 H 0.5266 -0.5977 0.2103 0.058 Uiso 1 1 calc R . .
C29 C 0.4723(3) -0.5923(4) 0.3023(3) 0.0585(15) Uani 1 1 d . . .
C30 C 0.4906(3) -0.5773(4) 0.3786(3) 0.0600(15) Uani 1 1 d . . .
H30 H 0.4408 -0.5803 0.4046 0.072 Uiso 1 1 calc R . .
C31 C 0.5844(3) -0.5576(3) 0.4172(3) 0.0395(11) Uani 1 1 d . . .
H31 H 0.5978 -0.5471 0.4702 0.047 Uiso 1 1 calc R . .
C32 C 0.7925(3) -0.4004(4) 0.4092(2) 0.0426(12) Uani 1 1 d . . .
C33 C 0.8715(3) -0.3505(4) 0.4547(3) 0.0541(14) Uani 1 1 d . . .
H33 H 0.9108 -0.3901 0.4943 0.065 Uiso 1 1 calc R . .
C34 C 0.8957(4) -0.2459(4) 0.4453(3) 0.0585(15) Uani 1 1 d . . .
H34 H 0.9505 -0.2148 0.4772 0.070 Uiso 1 1 calc R . .
C35 C 0.8386(4) -0.1899(4) 0.3893(3) 0.0541(14) Uani 1 1 d . . .
C36 C 0.7604(3) -0.2326(4) 0.3413(3) 0.0500(13) Uani 1 1 d . . .
H36 H 0.7227 -0.1920 0.3016 0.060 Uiso 1 1 calc R . .
C37 C 0.7378(3) -0.3376(4) 0.3526(2) 0.0435(12) Uani 1 1 d . . .
H37 H 0.6828 -0.3676 0.3203 0.052 Uiso 1 1 calc R . .

loop_
_atom_site_aniso_label
_atom_site_aniso_U_11
_atom_site_aniso_U_22
_atom_site_aniso_U_33
_atom_site_aniso_U_23
_atom_site_aniso_U_13
_atom_site_aniso_U_12
Sm 0.0408(3) 0.0343(3) 0.0415(3) 0.0056(3) 0.0130(2) 0.0024(2)
O1 0.157(4) 0.077(3) 0.086(3) -0.044(3) 0.088(3) -0.070(3)
O2 0.133(4) 0.071(3) 0.062(3) 0.019(2) -0.007(3) -0.049(3)
F1 0.072(2) 0.078(2) 0.0376(17) 0.0077(14) 0.0074(15) -0.0010(16)
F2 0.055(2) 0.127(3) 0.093(2) 0.013(2) 0.0348(18) 0.0363(19)
F3 0.0299(17) 0.189(4) 0.077(2) -0.058(2) 0.0033(16) -0.0108(19)
F4 0.101(2) 0.0450(18) 0.068(2) 0.0039(14) 0.0213(18) -0.0238(16)
B 0.035(3) 0.047(3) 0.035(3) 0.009(3) 0.005(2) -0.006(3)
C6 0.052(4) 0.081(4) 0.079(4) -0.034(4) 0.031(3) -0.025(3)
C7 0.052(3) 0.066(4) 0.051(3) -0.009(3) 0.016(3) 0.000(3)
C8 0.059(3) 0.055(3) 0.045(3) 0.001(3) 0.015(3) 0.002(3)
C9 0.237(14) 0.062(6) 0.097(7) -0.008(4) 0.108(8) -0.022(6)
C10 0.126(8) 0.169(10) 0.139(8) 0.100(7) 0.023(6) 0.032(7)
C11 0.117(7) 0.045(5) 0.298(15) 0.009(7) -0.016(8) 0.006(4)
C12 0.134(6) 0.084(5) 0.096(5) -0.032(4) 0.055(5) -0.047(5)
C13 0.187(8) 0.068(5) 0.073(5) -0.011(4) -0.029(5) 0.017(5)
C14 0.022(2) 0.043(3) 0.042(3) 0.008(2) 0.002(2) -0.006(2)
C15 0.038(3) 0.057(3) 0.042(3) 0.006(3) 0.008(2) 0.002(2)
C16 0.052(3) 0.059(4) 0.045(3) 0.021(3) 0.005(3) 0.008(3)
C17 0.040(3) 0.066(4) 0.030(3) 0.007(3) 0.003(2) -0.008(3)
C18 0.031(3) 0.057(3) 0.039(3) 0.000(2) 0.005(2) -0.005(2)
H19 0.030(3) 0.045(3) 0.045(3) 0.010(3) 0.001(2) -0.004(2)
H20 0.025(3) 0.058(3) 0.033(3) 0.013(2) 0.000(2) -0.004(2)
C21 0.028(3) 0.062(4) 0.047(3) 0.008(3) 0.011(2) 0.001(3)
C22 0.041(3) 0.068(4) 0.054(3) 0.005(3) 0.012(3) 0.011(3)
C23 0.036(3) 0.099(5) 0.047(3) 0.014(3) 0.014(3) 0.022(3)
C24 0.025(3) 0.105(5) 0.053(4) 0.020(3) 0.015(3) 0.004(3)
C25 0.037(3) 0.064(4) 0.044(3) 0.015(2) 0.002(2) -0.005(3)
C26 0.031(3) 0.025(3) 0.043(3) 0.008(2) 0.004(2) 0.0031(19)
C27 0.032(3) 0.048(3) 0.043(3) 0.002(2) 0.007(2) -0.001(2)
C28 0.039(3) 0.055(3) 0.047(3) -0.014(2) 0.003(3) 0.004(2)
C29 0.025(3) 0.087(4) 0.060(4) -0.024(3) 0.002(3) 0.001(3)
C30 0.030(3) 0.090(4) 0.062(4) -0.019(3) 0.017(3) 0.003(3)
C31 0.034(3) 0.039(3) 0.044(3) -0.005(2) 0.007(2) 0.001(2)
C32 0.042(3) 0.050(3) 0.034(3) 0.008(2) 0.004(2) -0.009(2)
C33 0.049(3) 0.063(4) 0.044(3) 0.014(3) 0.000(3) -0.014(3)
C34 0.060(4) 0.067(4) 0.044(3) 0.003(3) 0.002(3) -0.032(3)
C35 0.072(4) 0.044(3) 0.049(3) 0.003(3) 0.018(3) -0.021(3)
C36 0.058(3) 0.049(3) 0.042(3) 0.011(3) 0.011(3) -0.003(3)
C37 0.042(3) 0.044(3) 0.043(3) 0.006(2) 0.007(2) -0.010(2)

loop_
_atom_type_symbol
_atom_type_description
_atom_type_scat_dispersion_real
_atom_type_scat_dispersion_imag
_atom_type_scat_source
C C 0.0030 0.0020 'International Tables Vol C Tables 4.2.6.8 and 6.1.1.4'
H H 0.0000 0.0000 'International Tables Vol C Tables 4.2.6.8 and 6.1.1.4'
B B 0.0010 0.0010 'International Tables Vol C Tables 4.2.6.8 and 6.1.1.4'
F F 0.0170 0.0100 'International Tables Vol C Tables 4.2.6.8 and 6.1.1.4'
O O 0.0110 0.0060 'International Tables Vol C Tables 4.2.6.8 and 6.1.1.4'
Sm Sm -0.1640 3.4420 'International Tables Vol C Tables 4.2.6.8 and 6.1.1.4'

loop_
_geom_angle_atom_site_label_1
_geom_angle_atom_site_label_2
_geom_angle_atom_site_label_3
_geom_angle
_geom_angle_site_symmetry_1
_geom_angle_site_symmetry_3
_geom_angle_publ_flag
Sm Sm C1 155.1(2) 3_656 . ?
Sm Sm O2 80.30(12) 3_656 3_656 ?
C1 Sm O2 84.0(2) . 3_656 ?
Sm Sm O1 76.92(12) 3_656 . ?
C1 Sm O1 87.6(2) . . ?
O2 Sm O1 101.69(13) 3_656 . ?
Sm Sm O3A 129.02(16) 3_656 . ?
C1 Sm O3A 75.9(3) . . ?
O2 Sm O3A 126.55(18) 3_656 . ?
O1 Sm O3A 125.78(17) . . ?
Sm Sm O3B 22.73(17) 3_656 . ?
C1 Sm O3B 132.4(3) . . ?
O2 Sm O3B 66.1(2) 3_656 . ?
O1 Sm O3B 65.0(2) . . ?
O3A Sm O3B 151.7(2) . . ?
Sm Sm O1 69.36(11) 3_656 3_656 ?
C1 Sm O1 123.9(2) . 3_656 ?
O2 Sm O1 73.10(12) 3_656 3_656 ?
O1 Sm O1 146.28(5) . 3_656 ?
O3A Sm O1 78.29(18) . 3_656 ?
O3B Sm O1 83.09(19) . 3_656 ?
Sm Sm O2 65.97(11) 3_656 . ?
C1 Sm O2 127.4(2) . . ?
O2 Sm O2 146.27(6) 3_656 . ?
O1 Sm O2 71.63(12) . . ?
O3A Sm O2 78.64(17) . . ?
O3B Sm O2 81.71(19) . . ?
O1 Sm O2 94.06(12) 3_656 . ?
Sm C1 H1A 109.5 . . ?
Sm C1 H1B 109.5 . . ?
H1A C1 H1B 109.5 . . ?
Sm C1 H1C 109.5 . . ?
H1A C1 H1C 109.5 . . ?
H1B C1 H1C 109.5 . . ?
C2A O3A C5A 104.4(8) . . ?
C2A O3A Sm 124.1(6) . . ?
C5A O3A Sm 130.9(6) . . ?
O3A C2A C3A 107.5(9) . . ?
O3A C2A H2A1 110.2 . . ?
C3A C2A H2A1 110.2 . . ?
O3A C2A H2A2 110.2 . . ?
C3A C2A H2A2 110.2 . . ?
H2A1 C2A H2A2 108.5 . . ?
C4A C3A C2A 109.7(10) . . ?
C4A C3A H3A1 109.7 . . ?
C2A C3A H3A1 109.7 . . ?
C4A C3A H3A2 109.7 . . ?
C2A C3A H3A2 109.7 . . ?
H3A1 C3A H3A2 108.2 . . ?
C3A C4A C5A 101.0(10) . . ?
C3A C4A H4A1 111.6 . . ?
C5A C4A H4A1 111.6 . . ?
C3A C4A H4A2 111.6 . . ?
C5A C4A H4A2 111.6 . . ?
H4A1 C4A H4A2 109.4 . . ?
O3A C5A C4A 109.4(10) . . ?
O3A C5A H5A1 109.8 . . ?
C4A C5A H5A1 109.8 . . ?
O3A C5A H5A2 109.8 . . ?
C4A C5A H5A2 109.8 . . ?
H5A1 C5A H5A2 108.2 . . ?
C2B O3B C5B 111.6(12) . . ?
C2B O3B Sm 130.1(7) . . ?
C5B O3B Sm 118.3(9) . . ?
O3B C2B C3B 107.4(12) . . ?
O3B C2B H2B1 110.2 . . ?
C3B C2B H2B1 110.2 . . ?
O3B C2B H2B2 110.2 . . ?
C3B C2B H2B2 110.2 . . ?
H2B1 C2B H2B2 108.5 . . ?
C4B C3B C2B 105.9(16) . . ?
C4B C3B H3B1 110.6 . . ?
C2B C3B H3B1 110.6 . . ?
C4B C3B H3B2 110.6 . . ?
C2B C3B H3B2 110.6 . . ?
H3B1 C3B H3B2 108.7 . . ?
C3B C4B C5B 112(2) . . ?
C3B C4B H4B1 109.3 . . ?
C5B C4B H4B1 109.3 . . ?
C3B C4B H4B2 109.3 . . ?
C5B C4B H4B2 109.3 . . ?
H4B1 C4B H4B2 107.9 . . ?
O3B C5B C4B 99.5(18) . . ?
O3B C5B H5B1 111.9 . . ?
C4B C5B H5B1 111.9 . . ?
O3B C5B H5B2 111.9 . . ?
C4B C5B H5B2 111.9 . . ?
H5B1 C5B H5B2 109.6 . . ?
C6 O1 C9 107.6(4) . . ?
C6 O1 Sm 115.9(3) . . ?
C9 O1 Sm 136.0(4) . . ?
C6 O1 Sm 143.8(3) . 3_656 ?
C9 O1 Sm 106.6(4) . 3_656 ?
Sm O1 Sm 33.72(5) . 3_656 ?
C10 O2 C13 107.3(5) . . ?
C10 O2 Sm 113.3(5) . 3_656 ?
C13 O2 Sm 138.3(4) . 3_656 ?
C10 O2 Sm 143.8(5) . . ?
C13 O2 Sm 108.4(3) . . ?
Sm O2 Sm 33.73(6) 3_656 . ?
C14 B H20 109.1(4) . . ?
C14 B C26 110.8(3) . . ?
H20 B C26 109.3(4) . . ?
C14 B C32 108.2(4) . . ?
H20 B C32 109.9(4) . . ?
C26 B C32 109.4(4) . . ?
O1 C6 C7 106.3(4) . . ?
O1 C6 H6A 110.5 . . ?
C7 C6 H6A 110.5 . . ?
O1 C6 H6B 110.5 . . ?
C7 C6 H6B 110.5 . . ?
H6A C6 H6B 108.7 . . ?
C8 C7 C6 102.2(4) . . ?
C8 C7 H7A 111.3 . . ?
C6 C7 H7A 111.3 . . ?
C8 C7 H7B 111.3 . . ?
C6 C7 H7B 111.3 . . ?
H7A C7 H7B 109.2 . . ?
C9 C8 C7 102.5(5) . . ?
C9 C8 H8A 111.3 . . ?
C7 C8 H8A 111.3 . . ?
C9 C8 H8B 111.3 . . ?
C7 C8 H8B 111.3 . . ?
H8A C8 H8B 109.2 . . ?
O1 C9 C8 106.5(5) . . ?
O1 C9 H9A 102(6) . . ?
C8 C9 H9A 112(6) . . ?
O1 C9 H9B 119(6) . . ?
C8 C9 H9B 109(6) . . ?
H9A C9 H9B 108(8) . . ?
O2 C10 C11 106.7(6) . . ?
O2 C10 H10A 110.4 . . ?
C11 C10 H10A 110.4 . . ?
O2 C10 H10B 110.4 . . ?
C11 C10 H10B 110.4 . . ?
H10A C10 H10B 108.6 . . ?
C12 C11 C10 109.4(7) . . ?
C12 C11 H11A 109.8 . . ?
C10 C11 H11A 109.8 . . ?
C12 C11 H11B 109.8 . . ?
C10 C11 H11B 109.8 . . ?
H11A C11 H11B 108.2 . . ?
C13 C12 C11 105.7(6) . . ?
C13 C12 H12A 110.6 . . ?
C11 C12 H12A 110.6 . . ?
C13 C12 H12B 110.6 . . ?
C11 C12 H12B 110.6 . . ?
H12A C12 H12B 108.7 . . ?
C12 C13 O2 110.7(5) . . ?
C12 C13 H13A 109.5 . . ?
O2 C13 H13A 109.5 . . ?
C12 C13 H13B 109.5 . . ?
O2 C13 H13B 109.5 . . ?
H13A C13 H13B 108.1 . . ?
C15 C14 H19 114.0(4) . . ?
C15 C14 B 124.4(4) . . ?
H19 C14 B 121.6(4) . . ?
C16 C15 C14 123.8(5) . . ?
C16 C15 H15 118.1 . . ?
C14 C15 H15 118.1 . . ?
C17 C16 C15 118.4(4) . . ?
C17 C16 H16 120.8 . . ?
C15 C16 H16 120.8 . . ?
C18 C17 C16 121.8(4) . . ?
C18 C17 F1 119.0(5) . . ?
C16 C17 F1 119.1(4) . . ?
C17 C18 H19 118.1(5) . . ?
C17 C18 C19 120.9 . . ?
H19 C18 C19 120.9 . . ?
C18 H19 C14 123.9(4) . . ?
C18 H19 C20 118.1 . . ?
C14 H19 C20 118.1 . . ?
C25 H20 C21 113.7(4) . . ?
C25 H20 B 125.1(4) . . ?
C21 H20 B 121.0(4) . . ?
C22 C21 H20 124.1(4) . . ?
C22 C21 H21 117.9 . . ?
H20 C21 H21 117.9 . . ?
C23 C22 C21 117.3(5) . . ?
C23 C22 H22 121.4 . . ?
C21 C22 H22 121.4 . . ?
C24 C23 C22 122.5(5) . . ?
C24 C23 F2 119.6(5) . . ?
C22 C23 F2 117.8(6) . . ?
C23 C24 C25 118.7(5) . . ?
C23 C24 H24 120.7 . . ?
C25 C24 H24 120.7 . . ?
C24 C25 H20 123.7(5) . . ?
C24 C25 H25 118.1 . . ?
H20 C25 H25 118.1 . . ?
C31 C26 C27 115.3(4) . . ?
C31 C26 B 124.4(4) . . ?
C27 C26 B 120.2(4) . . ?
C28 C27 C26 123.8(4) . . ?
C28 C27 H27 118.1 . . ?
C26 C27 H27 118.1 . . ?
C29 C28 C27 117.5(5) . . ?
C29 C28 H28 121.3 . . ?
C27 C28 H28 121.3 . . ?
C28 C29 C30 122.7(4) . . ?
C28 C29 F3 118.1(5) . . ?
C30 C29 F3 119.2(5) . . ?
C29 C30 C31 118.2(5) . . ?
C29 C30 H30 120.9 . . ?
C31 C30 H30 120.9 . . ?
C26 C31 C30 122.6(4) . . ?
C26 C31 H31 118.7 . . ?
C30 C31 H31 118.7 . . ?
C37 C32 C33 115.2(4) . . ?
C37 C32 B 124.6(4) . . ?
C33 C32 B 120.3(4) . . ?
C34 C33 C32 123.5(4) . . ?
C34 C33 H33 118.2 . . ?
C32 C33 H33 118.2 . . ?
C35 C34 C33 117.7(5) . . ?
C35 C34 H34 121.1 . . ?
C33 C34 H34 121.1 . . ?
C34 C35 C36 122.8(5) . . ?
C34 C35 F4 118.9(5) . . ?
C36 C35 F4 118.3(5) . . ?
C35 C36 C37 118.0(4) . . ?
C35 C36 H36 121.0 . . ?
C37 C36 H36 121.0 . . ?
C32 C37 C36 122.8(4) . . ?
C32 C37 H37 118.6 . . ?
C36 C37 H37 118.6 . . ?

loop_
_geom_bond_atom_site_label_1
_geom_bond_atom_site_label_2
_geom_bond_distance
_geom_bond_site_symmetry_2
_geom_bond_publ_flag
Sm Sm 1.4661(9) 3_656 ?
Sm C1 2.385(8) . ?
Sm O2 2.411(4) 3_656 ?
Sm O1 2.472(3) . ?
Sm O3A 2.495(6) . ?
Sm O3B 2.512(8) . ?
Sm O1 2.573(4) 3_656 ?
Sm O2 2.603(4) . ?
C1 H1A 0.9800 . ?
C1 H1B 0.9800 . ?
C1 H1C 0.9800 . ?
O3A C2A 1.428(13) . ?
O3A C5A 1.472(13) . ?
C2A C3A 1.459(14) . ?
C2A H2A1 0.9900 . ?
C2A H2A2 0.9900 . ?
C3A C4A 1.408(14) . ?
C3A H3A1 0.9900 . ?
C3A H3A2 0.9900 . ?
C4A C5A 1.487(15) . ?
C4A H4A1 0.9900 . ?
C4A H4A2 0.9900 . ?
C5A H5A1 0.9900 . ?
C5A H5A2 0.9900 . ?
O3B C2B 1.421(13) . ?
O3B C5B 1.50(2) . ?
C2B C3B 1.447(19) . ?
C2B H2B1 0.9900 . ?
C2B H2B2 0.9900 . ?
C3B C4B 1.42(2) . ?
C3B H3B1 0.9900 . ?
C3B H3B2 0.9900 . ?
C4B C5B 1.53(3) . ?
C4B H4B1 0.9900 . ?
C4B H4B2 0.9900 . ?
C5B H5B1 0.9900 . ?
C5B H5B2 0.9900 . ?
O1 C6 1.447(6) . ?
O1 C9 1.450(9) . ?
O1 Sm 2.573(4) 3_656 ?
O2 C10 1.417(8) . ?
O2 C13 1.435(6) . ?
O2 Sm 2.411(4) 3_656 ?
F1 C17 1.373(5) . ?
F2 C23 1.374(5) . ?
F3 C29 1.373(5) . ?
F4 C35 1.381(5) . ?
B C14 1.636(6) . ?
B H20 1.638(7) . ?
B C26 1.642(6) . ?
B C32 1.653(6) . ?
C6 C7 1.501(6) . ?
C6 H6A 0.9900 . ?
C6 H6B 0.9900 . ?
C7 C8 1.500(6) . ?
C7 H7A 0.9900 . ?
C7 H7B 0.9900 . ?
C8 C9 1.473(8) . ?
C8 H8A 0.9900 . ?
C8 H8B 0.9900 . ?
C9 H9A 0.82(7) . ?
C9 H9B 0.82(7) . ?
C10 C11 1.445(10) . ?
C10 H10A 0.9900 . ?
C10 H10B 0.9900 . ?
C11 C12 1.437(9) . ?
C11 H11A 0.9900 . ?
C11 H11B 0.9900 . ?
C12 C13 1.397(7) . ?
C12 H12A 0.9900 . ?
C12 H12B 0.9900 . ?
C13 H13A 0.9900 . ?
C13 H13B 0.9900 . ?
C14 C15 1.392(5) . ?
C14 H19 1.400(6) . ?
C15 C16 1.384(6) . ?
C15 H15 0.9500 . ?
C16 C17 1.364(6) . ?
C16 H16 0.9500 . ?
C17 C18 1.360(6) . ?
C18 H19 1.387(6) . ?
C18 C19 0.9500 . ?
H19 C20 0.9500 . ?
H20 C25 1.394(6) . ?
H20 C21 1.400(6) . ?
C21 C22 1.395(6) . ?
C21 H21 0.9500 . ?
C22 C23 1.361(6) . ?
C22 H22 0.9500 . ?
C23 C24 1.350(7) . ?
C24 C25 1.383(6) . ?
C24 H24 0.9500 . ?
C25 H25 0.9500 . ?
C26 C31 1.382(5) . ?
C26 C27 1.390(6) . ?
C27 C28 1.387(5) . ?
C27 H27 0.9500 . ?
C28 C29 1.350(6) . ?
C28 H28 0.9500 . ?
C29 C30 1.368(6) . ?
C30 C31 1.394(6) . ?
C30 H30 0.9500 . ?
C31 H31 0.9500 . ?
C32 C37 1.392(6) . ?
C32 C33 1.395(6) . ?
C33 C34 1.390(6) . ?
C33 H33 0.9500 . ?
C34 C35 1.354(6) . ?
C34 H34 0.9500 . ?
C35 C36 1.366(6) . ?
C36 C37 1.396(6) . ?
C36 H36 0.9500 . ?
C37 H37 0.9500 . ?

loop_
_geom_torsion_atom_site_label_1
_geom_torsion_atom_site_label_2
_geom_torsion_atom_site_label_3
_geom_torsion_atom_site_label_4
_geom_torsion
_geom_torsion_site_symmetry_1
_geom_torsion_site_symmetry_2
_geom_torsion_site_symmetry_3
_geom_torsion_site_symmetry_4
_geom_torsion_publ_flag
Sm Sm O3A C2A 6.6(7) 3_656 . . . ?
C1 Sm O3A C2A -174.0(7) . . . . ?
O2 Sm O3A C2A -102.7(7) 3_656 . . . ?
O1 Sm O3A C2A 109.6(6) . . . . ?
O3B Sm O3A C2A 5.6(9) . . . . ?
O1 Sm O3A C2A -44.2(6) 3_656 . . . ?
O2 Sm O3A C2A 52.4(6) . . . . ?
Sm Sm O3A C5A -163.5(6) 3_656 . . . ?
C1 Sm O3A C5A 15.9(7) . . . . ?
O2 Sm O3A C5A 87.1(7) 3_656 . . . ?
O1 Sm O3A C5A -60.5(7) . . . . ?
O3B Sm O3A C5A -164.6(6) . . . . ?
O1 Sm O3A C5A 145.6(7) 3_656 . . . ?
O2 Sm O3A C5A -117.8(7) . . . . ?
C5A O3A C2A C3A 3.7(10) . . . . ?
Sm O3A C2A C3A -168.7(7) . . . . ?
O3A C2A C3A C4A -21.2(13) . . . . ?
C2A C3A C4A C5A 28.2(13) . . . . ?
C2A O3A C5A C4A 13.9(10) . . . . ?
Sm O3A C5A C4A -174.5(6) . . . . ?
C3A C4A C5A O3A -25.9(11) . . . . ?
Sm Sm O3B C2B -1.2(8) 3_656 . . . ?
C1 Sm O3B C2B -179.7(9) . . . . ?
O2 Sm O3B C2B 124.3(9) 3_656 . . . ?
O1 Sm O3B C2B -118.9(9) . . . . ?
O3A Sm O3B C2B 0.9(11) . . . . ?
O1 Sm O3B C2B 49.8(9) 3_656 . . . ?
O2 Sm O3B C2B -45.4(9) . . . . ?
Sm Sm O3B C5B 179.1(12) 3_656 . . . ?
C1 Sm O3B C5B 0.7(11) . . . . ?
O2 Sm O3B C5B -55.3(10) 3_656 . . . ?
O1 Sm O3B C5B 61.5(10) . . . . ?
O3A Sm O3B C5B -178.8(11) . . . . ?
O1 Sm O3B C5B -129.9(10) 3_656 . . . ?
O2 Sm O3B C5B 135.0(10) . . . . ?
C5B O3B C2B C3B 18.4(17) . . . . ?
Sm O3B C2B C3B -161.2(10) . . . . ?
O3B C2B C3B C4B -20.4(19) . . . . ?
C2B C3B C4B C5B 16(2) . . . . ?
C2B O3B C5B C4B -8.5(17) . . . . ?
Sm O3B C5B C4B 171.2(10) . . . . ?
C3B C4B C5B O3B -5(2) . . . . ?
Sm Sm O1 C6 -152.5(3) 3_656 . . . ?
C1 Sm O1 C6 7.8(4) . . . . ?
O2 Sm O1 C6 -75.5(3) 3_656 . . . ?
O3A Sm O1 C6 78.5(4) . . . . ?
O3B Sm O1 C6 -132.0(4) . . . . ?
O1 Sm O1 C6 -152.5(3) 3_656 . . . ?
O2 Sm O1 C6 138.8(4) . . . . ?
Sm Sm O1 C9 35.6(7) 3_656 . . . ?
C1 Sm O1 C9 -164.0(8) . . . . ?
O2 Sm O1 C9 112.7(7) 3_656 . . . ?
O3A Sm O1 C9 -93.4(8) . . . . ?
O3B Sm O1 C9 56.2(8) . . . . ?
O1 Sm O1 C9 35.6(7) 3_656 . . . ?
O2 Sm O1 C9 -33.1(7) . . . . ?
C1 Sm O1 Sm 160.4(2) . . . 3_656 ?
O2 Sm O1 Sm 77.02(12) 3_656 . . 3_656 ?
O3A Sm O1 Sm -129.0(2) . . . 3_656 ?
O3B Sm O1 Sm 20.56(18) . . . 3_656 ?
O1 Sm O1 Sm 0.0 3_656 . . 3_656 ?
O2 Sm O1 Sm -68.69(12) . . . 3_656 ?
Sm Sm O2 C10 32.7(7) 3_656 . . . ?
C1 Sm O2 C10 -171.9(8) . . . . ?
O2 Sm O2 C10 32.7(7) 3_656 . . . ?
O1 Sm O2 C10 116.2(8) . . . . ?
O3A Sm O2 C10 -109.8(8) . . . . ?
O3B Sm O2 C10 49.8(8) . . . . ?
O1 Sm O2 C10 -32.6(8) 3_656 . . . ?
Sm Sm O2 C13 -156.8(4) 3_656 . . . ?
C1 Sm O2 C13 -1.4(5) . . . . ?
O2 Sm O2 C13 -156.8(4) 3_656 . . . ?
O1 Sm O2 C13 -73.3(4) . . . . ?
O3A Sm O2 C13 60.8(4) . . . . ?
O3B Sm O2 C13 -139.6(5) . . . . ?
O1 Sm O2 C13 138.0(4) 3_656 . . . ?
C1 Sm O2 Sm 155.4(3) . . . 3_656 ?
O2 Sm O2 Sm 0.0 3_656 . . 3_656 ?
O1 Sm O2 Sm 83.51(14) . . . 3_656 ?
O3A Sm O2 Sm -142.45(17) . . . 3_656 ?
O3B Sm O2 Sm 17.14(17) . . . 3_656 ?
O1 Sm O2 Sm -65.26(11) 3_656 . . 3_656 ?
C9 O1 C6 C7 9.4(7) . . . . ?
Sm O1 C6 C7 -164.6(3) . . . . ?
Sm O1 C6 C7 169.7(4) 3_656 . . . ?
O1 C6 C7 C8 -29.6(5) . . . . ?
C6 C7 C8 C9 38.1(6) . . . . ?
C6 O1 C9 C8 15.2(8) . . . . ?
Sm O1 C9 C8 -172.5(3) . . . . ?
Sm O1 C9 C8 -152.8(5) 3_656 . . . ?
C7 C8 C9 O1 -33.5(8) . . . . ?
C13 O2 C10 C11 -1.8(9) . . . . ?
Sm O2 C10 C11 -172.2(6) 3_656 . . . ?
Sm O2 C10 C11 168.7(5) . . . . ?
O2 C10 C11 C12 -0.7(11) . . . . ?
C10 C11 C12 C13 3.0(10) . . . . ?
C11 C12 C13 O2 -4.2(9) . . . . ?
C10 O2 C13 C12 3.9(8) . . . . ?
Sm O2 C13 C12 170.5(4) 3_656 . . . ?
Sm O2 C13 C12 -170.3(5) . . . . ?
H20 B C14 C15 -15.2(6) . . . . ?
C26 B C14 C15 105.3(5) . . . . ?
C32 B C14 C15 -134.7(4) . . . . ?
H20 B C14 H19 164.5(4) . . . . ?
C26 B C14 H19 -75.1(5) . . . . ?
C32 B C14 H19 44.9(5) . . . . ?
H19 C14 C15 C16 1.7(6) . . . . ?
B C14 C15 C16 -178.6(4) . . . . ?
C14 C15 C16 C17 -1.0(7) . . . . ?
C15 C16 C17 C18 0.1(7) . . . . ?
C15 C16 C17 F1 178.9(4) . . . . ?
C16 C17 C18 H19 -0.2(7) . . . . ?
F1 C17 C18 H19 -179.0(4) . . . . ?
C17 C18 H19 C14 1.1(6) . . . . ?
C15 C14 H19 C18 -1.8(6) . . . . ?
B C14 H19 C18 178.5(4) . . . . ?
C14 B H20 C25 -95.9(5) . . . . ?
C26 B H20 C25 142.8(4) . . . . ?
C32 B H20 C25 22.6(6) . . . . ?
C14 B H20 C21 79.0(5) . . . . ?
C26 B H20 C21 -42.4(5) . . . . ?
C32 B H20 C21 -162.5(4) . . . . ?
C25 H20 C21 C22 0.4(6) . . . . ?
B H20 C21 C22 -175.0(4) . . . . ?
H20 C21 C22 C23 -1.0(7) . . . . ?
C21 C22 C23 C24 0.9(7) . . . . ?
C21 C22 C23 F2 179.4(4) . . . . ?
C22 C23 C24 C25 -0.2(8) . . . . ?
F2 C23 C24 C25 -178.7(4) . . . . ?
C23 C24 C25 H20 -0.4(7) . . . . ?
C21 H20 C25 C24 0.3(6) . . . . ?
B H20 C25 C24 175.5(4) . . . . ?
C14 B C26 C31 19.1(6) . . . . ?
H20 B C26 C31 139.4(4) . . . . ?
C32 B C26 C31 -100.1(5) . . . . ?
C14 B C26 C27 -163.6(4) . . . . ?
H20 B C26 C27 -43.3(5) . . . . ?
C32 B C26 C27 77.1(5) . . . . ?
C31 C26 C27 C28 -0.4(6) . . . . ?
B C26 C27 C28 -177.9(4) . . . . ?
C26 C27 C28 C29 -0.1(7) . . . . ?
C27 C28 C29 C30 0.7(8) . . . . ?
C27 C28 C29 F3 -179.0(4) . . . . ?
C28 C29 C30 C31 -0.6(8) . . . . ?
F3 C29 C30 C31 179.0(4) . . . . ?
C27 C26 C31 C30 0.4(6) . . . . ?
B C26 C31 C30 177.8(4) . . . . ?
C29 C30 C31 C26 0.0(7) . . . . ?
C14 B C32 C37 -138.7(4) . . . . ?
H20 B C32 C37 102.3(5) . . . . ?
C26 B C32 C37 -17.8(6) . . . . ?
C14 B C32 C33 41.8(6) . . . . ?
H20 B C32 C33 -77.2(5) . . . . ?
C26 B C32 C33 162.7(4) . . . . ?
C37 C32 C33 C34 -0.3(7) . . . . ?
B C32 C33 C34 179.3(4) . . . . ?
C32 C33 C34 C35 0.7(8) . . . . ?
C33 C34 C35 C36 -1.5(8) . . . . ?
C33 C34 C35 F4 178.8(4) . . . . ?
C34 C35 C36 C37 1.8(8) . . . . ?
F4 C35 C36 C37 -178.4(4) . . . . ?
C33 C32 C37 C36 0.7(7) . . . . ?
B C32 C37 C36 -178.8(4) . . . . ?
C35 C36 C37 C32 -1.4(7) . . . . ?
